data_4504805
loop_
_publ_author_name
'Reddy, L. Sreenivas'
'Basavoju, Srinivas'
'Vangala, Venu R.'
'Nangia, Ashwini'

_publ_section_title
;
 Hydrogen Bonding in Crystal Structures ofN,N&#x2018;-Bis(3-pyridyl)urea.
 Why Is the N&#x2212;H&#x00B7;&#x00B7;&#x00B7;O Tape Synthon Absent in
 Diaryl Ureas with Electron-Withdrawing Groups?
;
_journal_issue 1
_journal_name_full 'Crystal Growth &amp; Design'
_journal_page_first 161
_journal_paper_doi 10.1021/cg0580152
_journal_volume 6
_journal_year 2006
_chemical_formula_moiety 'C11 H11 N4 O, C4 H5 O4'
_chemical_formula_sum 'C15 H16 N4 O5'
_chemical_formula_weight 332.32
_chemical_melting_point 452
_chemical_name_common N,N'-bis(3-pyridyl)urea+succinicacid
_chemical_name_systematic
; 
 N,N'-bis(3-pyridyl)urea+succinicacid 
;
_space_group_IT_number 15
_symmetry_cell_setting monoclinic
_symmetry_space_group_name_Hall '-C 2yc'
_symmetry_space_group_name_H-M 'C 1 2/c 1'
_atom_sites_solution_hydrogens geom
_atom_sites_solution_primary direct
_atom_sites_solution_secondary difmap
_audit_creation_method SHELXL-97
_cell_angle_alpha 90.00
_cell_angle_beta 109.35(3)
_cell_angle_gamma 90.00
_cell_formula_units_Z 8
_cell_length_a 38.093(8)
_cell_length_b 5.2820(11)
_cell_length_c 16.428(3)
_cell_measurement_reflns_used 25
_cell_measurement_temperature 298(2)
_cell_measurement_theta_max 27.48
_cell_measurement_theta_min 1.00
_cell_volume 3118.7(12)
_computing_cell_refinement 'CAD4 data collection software'
_computing_data_collection 'CAD4 data collection software'
_computing_data_reduction 'WinGx Version 1.64.05'
_computing_molecular_graphics 'PLUTON (Spek, 1992)'
_computing_publication_material 'SHELXL-97 (Sheldrick, 1997)'
_computing_structure_refinement 'SHELXL-97 (Sheldrick, 1997)'
_computing_structure_solution 'SHELXS-97 (Sheldrick, 1990)'
_diffrn_ambient_temperature 298(2)
_diffrn_measured_fraction_theta_full 1.000
_diffrn_measured_fraction_theta_max 1.000
_diffrn_measurement_device_type 'Enraf-Nonius -MACH3'
_diffrn_measurement_method '\w scans'
_diffrn_radiation_monochromator graphite
_diffrn_radiation_source 'fine-focus sealed tube'
_diffrn_radiation_type MoK\a
_diffrn_radiation_wavelength 0.71073
_diffrn_reflns_av_R_equivalents 0.0468
_diffrn_reflns_av_sigmaI/netI 0.0266
_diffrn_reflns_limit_h_max 48
_diffrn_reflns_limit_h_min 0
_diffrn_reflns_limit_k_max 6
_diffrn_reflns_limit_k_min 0
_diffrn_reflns_limit_l_max 20
_diffrn_reflns_limit_l_min -21
_diffrn_reflns_number 3606
_diffrn_reflns_theta_full 27.48
_diffrn_reflns_theta_max 27.48
_diffrn_reflns_theta_min 1.13
_diffrn_standards_interval_count 150
_diffrn_standards_interval_time 90
_diffrn_standards_number 3
_exptl_absorpt_coefficient_mu 0.109
_exptl_absorpt_correction_type none
_exptl_crystal_colour colourless
_exptl_crystal_density_diffrn 1.416
_exptl_crystal_density_method 'not measured'
_exptl_crystal_description block
_exptl_crystal_F_000 1392
_exptl_crystal_size_max 0.30
_exptl_crystal_size_mid 0.28
_exptl_crystal_size_min 0.25
_refine_diff_density_max 0.998
_refine_diff_density_min -0.948
_refine_diff_density_rms 0.322
_refine_ls_extinction_coef 0.033(3)
_refine_ls_extinction_expression Fc^*^=kFc[1+0.001xFc^2^\l^3^/sin(2\q)]^-1/4^
_refine_ls_extinction_method SHELXL
_refine_ls_goodness_of_fit_ref 1.120
_refine_ls_hydrogen_treatment mixed
_refine_ls_matrix_type full
_refine_ls_number_parameters 234
_refine_ls_number_reflns 3562
_refine_ls_number_restraints 0
_refine_ls_restrained_S_all 1.120
_refine_ls_R_factor_all 0.1055
_refine_ls_R_factor_gt 0.0676
_refine_ls_shift/su_max 0.001
_refine_ls_shift/su_mean 0.000
_refine_ls_structure_factor_coef Fsqd
_refine_ls_weighting_details 'calc w=1/[\s^2^(Fo^2^)+(0.1241P)^2^+0.0000P] where P=(Fo^2^+2Fc^2^)/3'
_refine_ls_weighting_scheme calc
_refine_ls_wR_factor_gt 0.1546
_refine_ls_wR_factor_ref 0.2028
_reflns_number_gt 2369
_reflns_number_total 3565
_reflns_threshold_expression >2sigma(I)
_cod_data_source_file cg0580152_dipyurea_3_succinic_acid.cif
_cod_data_source_block mdpu.sa
_cod_depositor_comments
;
The following automatic conversions were performed:

'_symmetry_cell_setting' value 'Monoclinic' changed to 'monoclinic'
according to /home/saulius/struct/CIF-dictionaries/cif_core.dic
dictionary named 'cif_core.dic' version 2.4.1 from 2010-06-29.

Automatic conversion script
Id: cif_fix_values 1715 2011-07-08 13:25:40Z adriana 
;
_cod_original_cell_volume 3118.7(11)
_cod_original_sg_symbol_H-M 'C 2/c'
_cod_database_code 4504805

loop_
_symmetry_equiv_pos_as_xyz
'x, y, z'
'-x, y, -z+1/2'
'x+1/2, y+1/2, z'
'-x+1/2, y+1/2, -z+1/2'
'-x, -y, -z'
'x, -y, z-1/2'
'-x+1/2, -y+1/2, -z'
'x+1/2, -y+1/2, z-1/2'

loop_
_atom_site_label
_atom_site_type_symbol
_atom_site_fract_x
_atom_site_fract_y
_atom_site_fract_z
_atom_site_U_iso_or_equiv
_atom_site_adp_type
_atom_site_occupancy
_atom_site_symmetry_multiplicity
_atom_site_calc_flag
_atom_site_refinement_flags
H5A H 0.0562(10) -0.077(8) 0.037(3) 0.106(13) Uiso 1 1 d .
H4A H 0.3206(8) 0.589(6) 0.1598(18) 0.058(8) Uiso 1 1 d .
H3A H 0.3762(7) 0.647(5) 0.2170(16) 0.047(7) Uiso 1 1 d .
H2A H 0.1975(10) 0.468(7) 0.003(2) 0.095(11) Uiso 1 1 d .
N2 N 0.21604(5) 0.6363(4) 0.06047(12) 0.0433(5) Uani 1 1 d .
N4 N 0.31351(5) 0.7143(4) 0.18486(13) 0.0445(5) Uani 1 1 d .
N3 N 0.37537(5) 0.7796(4) 0.24784(13) 0.0470(5) Uani 1 1 d .
O1 O 0.33408(5) 1.0276(4) 0.28494(14) 0.0737(7) Uani 1 1 d .
C9 C 0.27562(6) 0.7675(4) 0.15464(13) 0.0388(5) Uani 1 1 d .
C10 C 0.25276(6) 0.6022(4) 0.09417(14) 0.0402(5) Uani 1 1 d .
H10 H 0.2634 0.4632 0.0766 0.048 Uiso 1 1 calc R
N1 N 0.44573(6) 1.1895(4) 0.39664(15) 0.0550(6) Uani 1 1 d .
C11 C 0.34061(6) 0.8565(5) 0.24287(14) 0.0445(5) Uani 1 1 d .
C4 C 0.40929(6) 0.8873(4) 0.29676(14) 0.0425(5) Uani 1 1 d .
C8 C 0.25904(6) 0.9741(4) 0.17980(15) 0.0461(5) Uani 1 1 d .
H8 H 0.2733 1.0898 0.2198 0.055 Uiso 1 1 calc R
C7 C 0.22099(7) 1.0042(4) 0.14426(16) 0.0472(6) Uani 1 1 d .
H7 H 0.2095 1.1413 0.1605 0.057 Uiso 1 1 calc R
C5 C 0.41271(6) 1.0946(5) 0.35042(16) 0.0477(6) Uani 1 1 d .
H5 H 0.3913 1.1702 0.3543 0.057 Uiso 1 1 calc R
C6 C 0.20012(6) 0.8333(4) 0.08528(15) 0.0453(5) Uani 1 1 d .
H6 H 0.1745 0.8549 0.0622 0.054 Uiso 1 1 calc R
C3 C 0.44134(7) 0.7787(6) 0.29147(19) 0.0611(7) Uani 1 1 d .
H3 H 0.4400 0.6393 0.2560 0.073 Uiso 1 1 calc R
C1 C 0.47651(7) 1.0835(6) 0.3901(2) 0.0646(8) Uani 1 1 d .
H1 H 0.4995 1.1521 0.4215 0.078 Uiso 1 1 calc R
C2 C 0.47535(7) 0.8782(7) 0.3391(2) 0.0745(9) Uani 1 1 d .
H2 H 0.4972 0.8062 0.3366 0.089 Uiso 1 1 calc R
O3 O 0.18348(5) 0.3090(3) -0.05514(12) 0.0531(5) Uani 1 1 d .
O5 O 0.05251(5) 0.0521(4) -0.00855(14) 0.0673(6) Uani 1 1 d .
O2 O 0.13292(6) 0.1098(4) -0.12991(14) 0.0700(6) Uani 1 1 d .
O4 O 0.11381(5) 0.0344(4) 0.04838(13) 0.0659(6) Uani 1 1 d .
C12 C 0.14809(7) 0.2759(4) -0.07821(14) 0.0441(5) Uani 1 1 d .
C15 C 0.08625(6) 0.1304(5) 0.00036(16) 0.0456(5) Uani 1 1 d .
C13 C 0.12584(6) 0.4489(4) -0.04186(15) 0.0449(5) Uani 1 1 d .
H13A H 0.1246 0.6145 -0.0682 0.054 Uiso 1 1 calc R
H13B H 0.1386 0.4681 0.0196 0.054 Uiso 1 1 calc R
C14 C 0.08675(6) 0.3563(5) -0.05591(16) 0.0489(6) Uani 1 1 d .
H14A H 0.0752 0.3098 -0.1160 0.059 Uiso 1 1 calc R
H14B H 0.0723 0.4923 -0.0432 0.059 Uiso 1 1 calc R

loop_
_atom_site_aniso_label
_atom_site_aniso_U_11
_atom_site_aniso_U_22
_atom_site_aniso_U_33
_atom_site_aniso_U_23
_atom_site_aniso_U_13
_atom_site_aniso_U_12
N2 0.0356(10) 0.0429(10) 0.0490(10) -0.0020(8) 0.0107(8) -0.0038(8)
N4 0.0350(10) 0.0445(10) 0.0516(11) -0.0110(9) 0.0109(8) 0.0005(8)
N3 0.0355(10) 0.0526(12) 0.0498(11) -0.0194(10) 0.0101(8) -0.0035(8)
O1 0.0400(10) 0.0889(15) 0.0861(14) -0.0509(12) 0.0125(9) -0.0017(9)
C9 0.0361(11) 0.0411(11) 0.0398(10) 0.0005(9) 0.0134(9) -0.0035(9)
C10 0.0349(11) 0.0406(11) 0.0465(11) -0.0018(9) 0.0150(9) -0.0009(9)
N1 0.0417(11) 0.0573(13) 0.0621(13) -0.0164(10) 0.0120(9) -0.0115(10)
C11 0.0383(11) 0.0498(13) 0.0435(11) -0.0121(10) 0.0111(9) -0.0033(10)
C4 0.0372(11) 0.0490(12) 0.0398(10) -0.0070(10) 0.0108(8) -0.0032(9)
C8 0.0462(12) 0.0420(12) 0.0483(12) -0.0053(10) 0.0130(10) -0.0017(10)
C7 0.0446(12) 0.0418(12) 0.0553(13) 0.0003(10) 0.0168(10) 0.0072(10)
C5 0.0362(11) 0.0493(13) 0.0552(13) -0.0113(11) 0.0121(10) -0.0047(10)
C6 0.0374(11) 0.0427(12) 0.0546(13) 0.0035(10) 0.0134(10) 0.0029(10)
C3 0.0438(14) 0.0690(17) 0.0695(17) -0.0231(14) 0.0174(12) 0.0013(12)
C1 0.0357(12) 0.0797(19) 0.0738(17) -0.0194(15) 0.0119(12) -0.0129(12)
C2 0.0357(13) 0.095(2) 0.090(2) -0.0316(19) 0.0171(14) -0.0033(14)
O3 0.0454(9) 0.0524(10) 0.0633(11) -0.0110(8) 0.0203(8) 0.0000(8)
O5 0.0389(10) 0.0711(13) 0.0838(13) 0.0343(11) 0.0095(9) 0.0032(9)
O2 0.0748(13) 0.0631(12) 0.0746(12) -0.0361(10) 0.0281(10) -0.0151(10)
O4 0.0414(10) 0.0683(12) 0.0823(13) 0.0275(10) 0.0129(9) 0.0125(9)
C12 0.0509(13) 0.0401(11) 0.0424(11) -0.0034(9) 0.0167(10) -0.0037(10)
C15 0.0363(11) 0.0426(12) 0.0560(13) 0.0033(10) 0.0125(10) 0.0066(9)
C13 0.0475(13) 0.0383(11) 0.0492(12) -0.0049(9) 0.0167(10) -0.0021(9)
C14 0.0387(12) 0.0452(13) 0.0581(14) 0.0054(11) 0.0097(10) 0.0044(10)

loop_
_atom_type_symbol
_atom_type_description
_atom_type_scat_dispersion_real
_atom_type_scat_dispersion_imag
_atom_type_scat_source
C C 0.0033 0.0016 'International Tables Vol C Tables 4.2.6.8 and 6.1.1.4'
H H 0.0000 0.0000 'International Tables Vol C Tables 4.2.6.8 and 6.1.1.4'
N N 0.0061 0.0033 'International Tables Vol C Tables 4.2.6.8 and 6.1.1.4'
O O 0.0106 0.0060 'International Tables Vol C Tables 4.2.6.8 and 6.1.1.4'

loop_
_geom_angle_atom_site_label_1
_geom_angle_atom_site_label_2
_geom_angle_atom_site_label_3
_geom_angle
C6 N2 C10 119.9(2)
C6 N2 H2A 123.7(15)
C10 N2 H2A 116.4(15)
C11 N4 C9 126.1(2)
C11 N4 H4A 117.9(19)
C9 N4 H4A 115.6(19)
C11 N3 C4 127.5(2)
C11 N3 H3A 115.3(16)
C4 N3 H3A 117.2(16)
N4 C9 C10 117.3(2)
N4 C9 C8 124.9(2)
C10 C9 C8 117.8(2)
N2 C10 C9 122.2(2)
N2 C10 H10 118.9
C9 C10 H10 118.9
C5 N1 C1 119.0(2)
O1 C11 N3 124.6(2)
O1 C11 N4 123.7(2)
N3 C11 N4 111.8(2)
C3 C4 C5 118.1(2)
C3 C4 N3 117.7(2)
C5 C4 N3 124.2(2)
C7 C8 C9 118.8(2)
C7 C8 H8 120.6
C9 C8 H8 120.6
C6 C7 C8 120.4(2)
C6 C7 H7 119.8
C8 C7 H7 119.8
N1 C5 C4 122.1(2)
N1 C5 H5 118.9
C4 C5 H5 118.9
N2 C6 C7 120.9(2)
N2 C6 H6 119.5
C7 C6 H6 119.5
C2 C3 C4 119.5(2)
C2 C3 H3 120.3
C4 C3 H3 120.3
N1 C1 C2 122.2(2)
N1 C1 H1 118.9
C2 C1 H1 118.9
C1 C2 C3 119.1(3)
C1 C2 H2 120.5
C3 C2 H2 120.5
C12 O3 H2A 117.3(16)
C15 O5 H5A 104(2)
O2 C12 O3 120.6(2)
O2 C12 C13 121.0(2)
O3 C12 C13 118.4(2)
O4 C15 O5 123.6(2)
O4 C15 C14 123.4(2)
O5 C15 C14 113.02(19)
C12 C13 C14 113.60(19)
C12 C13 H13A 108.8
C14 C13 H13A 108.8
C12 C13 H13B 108.8
C14 C13 H13B 108.8
H13A C13 H13B 107.7
C13 C14 C15 111.93(19)
C13 C14 H14A 109.2
C15 C14 H14A 109.2
C13 C14 H14B 109.2
C15 C14 H14B 109.2
H14A C14 H14B 107.9

loop_
_geom_bond_atom_site_label_1
_geom_bond_atom_site_label_2
_geom_bond_distance
N2 C6 1.334(3)
N2 C10 1.335(3)
N2 H2A 1.32(4)
N4 C11 1.373(3)
N4 C9 1.390(3)
N4 H4A 0.87(3)
N3 C11 1.361(3)
N3 C4 1.397(3)
N3 H3A 0.87(3)
O1 C11 1.212(3)
C9 C10 1.391(3)
C9 C8 1.391(3)
C10 H10 0.9300
N1 C5 1.333(3)
N1 C1 1.335(4)
C4 C3 1.378(3)
C4 C5 1.385(3)
C8 C7 1.381(3)
C8 H8 0.9300
C7 C6 1.369(3)
C7 H7 0.9300
C5 H5 0.9300
C6 H6 0.9300
C3 C2 1.377(4)
C3 H3 0.9300
C1 C2 1.362(4)
C1 H1 0.9300
C2 H2 0.9300
O3 C12 1.286(3)
O3 H2A 1.25(4)
O5 C15 1.311(3)
O5 H5A 0.98(4)
O2 C12 1.224(3)
O4 C15 1.197(3)
C12 C13 1.498(3)
C15 C14 1.513(3)
C13 C14 1.511(3)
C13 H13A 0.9700
C13 H13B 0.9700
C14 H14A 0.9700
C14 H14B 0.9700

loop_
_cod_related_entry_id
_cod_related_entry_database
_cod_related_entry_code
1 ChemSpider 30661477
